data_1570196
loop_
_publ_author_name
'Appiarius, Yannik'
'M&#xed;guez-Lago, Sandra'
'Puylaert, Pim'
'Wolf, Noah'
'Kumar, Sourabh'
'Molkenthin, Martin'
'Miguel, Delia'
'Neudecker, Tim'
'Jur&#xed;&#x10d;ek, Michal'
'Campa&#xf1;a, Araceli G'
'Staubitz, Anne'

_publ_section_title
;
 Boosting quantum yields and circularly polarized luminescence of penta-
 and hexahelicenes by doping with two BN-groups.
;
_journal_issue 2
_journal_name_full 'Chemical science'
_journal_page_first 466
_journal_page_last 476
_journal_paper_doi 10.1039/d3sc02685j
_journal_volume 15
_journal_year 2024
_chemical_formula_moiety '0.5(C H2 Cl2), C38 H32 B2 N4'
_chemical_formula_sum 'C38.5 H33 B2 Cl N4'
_chemical_formula_weight 608.76
_space_group_crystal_system triclinic
_space_group_IT_number 2
_space_group_name_Hall '-P 1'
_space_group_name_H-M_alt 'P -1'
_atom_sites_solution_hydrogens mixed
_audit_creation_date 2022-10-07
_audit_creation_method
;
Olex2 1.5
(compiled 2022.04.07 svn.rca3783a0 for OlexSys, GUI svn.r6498)
;
_audit_update_record
;
2022-10-10 deposited with the CCDC.	2023-10-23 downloaded from the CCDC.
;
_cell_angle_alpha 86.550(4)
_cell_angle_beta 86.961(4)
_cell_angle_gamma 69.776(4)
_cell_formula_units_Z 4
_cell_length_a 13.0913(14)
_cell_length_b 14.9897(16)
_cell_length_c 19.698(2)
_cell_measurement_reflns_used 9916
_cell_measurement_temperature 100.00
_cell_measurement_theta_max 28.37
_cell_measurement_theta_min 2.48
_cell_volume 3618.4(7)
_computing_cell_refinement 'SAINT V8.40B (?, 2016)'
_computing_data_reduction 'SAINT V8.40B (?, 2016)'
_computing_molecular_graphics 'Olex2 1.5 (Dolomanov et al., 2009)'
_computing_publication_material 'Olex2 1.5 (Dolomanov et al., 2009)'
_computing_structure_refinement 'SHELXL 2018/3 (Sheldrick, 2015)'
_computing_structure_solution 'SHELXT 2018/2 (Sheldrick, 2018)'
_diffrn_ambient_temperature 100.00
_diffrn_measured_fraction_theta_full 0.999
_diffrn_measured_fraction_theta_max 0.997
_diffrn_measurement_device_type 'Bruker APEX-II CCD'
_diffrn_measurement_method '\f and \w scans'
_diffrn_radiation_type MoK\a
_diffrn_radiation_wavelength 0.71073
_diffrn_reflns_av_R_equivalents 0.0673
_diffrn_reflns_av_unetI/netI 0.0497
_diffrn_reflns_Laue_measured_fraction_full 0.999
_diffrn_reflns_Laue_measured_fraction_max 0.997
_diffrn_reflns_limit_h_max 17
_diffrn_reflns_limit_h_min -17
_diffrn_reflns_limit_k_max 19
_diffrn_reflns_limit_k_min -20
_diffrn_reflns_limit_l_max 26
_diffrn_reflns_limit_l_min -26
_diffrn_reflns_number 112802
_diffrn_reflns_point_group_measured_fraction_full 0.999
_diffrn_reflns_point_group_measured_fraction_max 0.997
_diffrn_reflns_theta_full 25.242
_diffrn_reflns_theta_max 28.590
_diffrn_reflns_theta_min 2.005
_diffrn_source_current 1.0
_diffrn_source_power 0.05
_diffrn_source_voltage 50.0
_diffrn_standards_number 0
_exptl_absorpt_coefficient_mu 0.136
_exptl_absorpt_correction_T_max 1.0000
_exptl_absorpt_correction_T_min 0.9539
_exptl_absorpt_correction_type numerical
_exptl_absorpt_process_details
;
SADABS-2016/2 (Bruker,2016/2) was used for absorption correction.
wR2(int) was 0.1295 before and 0.0539 after correction.
The Ratio of minimum to maximum transmission is 0.9539.
The \l/2 correction factor is Not present.
;
_exptl_crystal_colour colourless
_exptl_crystal_colour_primary colourless
_exptl_crystal_density_diffrn 1.117
_exptl_crystal_description plate
_exptl_crystal_F_000 1276
_exptl_crystal_size_max 0.403
_exptl_crystal_size_mid 0.129
_exptl_crystal_size_min 0.038
_refine_diff_density_max 0.455
_refine_diff_density_min -0.813
_refine_diff_density_rms 0.071
_refine_ls_extinction_method none
_refine_ls_goodness_of_fit_ref 1.026
_refine_ls_hydrogen_treatment mixed
_refine_ls_matrix_type full
_refine_ls_number_parameters 848
_refine_ls_number_reflns 18466
_refine_ls_number_restraints 0
_refine_ls_restrained_S_all 1.026
_refine_ls_R_factor_all 0.0950
_refine_ls_R_factor_gt 0.0610
_refine_ls_shift/su_max 0.000
_refine_ls_shift/su_mean 0.000
_refine_ls_structure_factor_coef Fsqd
_refine_ls_weighting_details 'w=1/[\s^2^(Fo^2^)+(0.0607P)^2^+3.0237P] where P=(Fo^2^+2Fc^2^)/3'
_refine_ls_weighting_scheme calc
_refine_ls_wR_factor_gt 0.1369
_refine_ls_wR_factor_ref 0.1527
_reflns_Friedel_coverage 0.000
_reflns_number_gt 12747
_reflns_number_total 18466
_reflns_threshold_expression 'I > 2\s(I)'
_cod_data_source_file d3sc02685j3.cif
_cod_data_source_block appiariusy220926_0m
_cod_depositor_comments 'Adding full bibliography for 1570192--1570197.cif.'
_cod_original_cell_volume 3618.3(7)
_cod_original_formula_sum 'C38.50 H33 B2 Cl N4'
_cod_database_code 1570196
_shelx_shelxl_version_number 2018/3
_shelx_space_group_comment
;
The symmetry employed for this shelxl refinement is uniquely defined
by the following loop, which should always be used as a source of
symmetry information in preference to the above space-group names.
They are only intended as comments.
;
_shelx_estimated_absorpt_t_max 0.995
_shelx_estimated_absorpt_t_min 0.947
_olex2_refinement_description
;
1. Fixed Uiso
 At 1.2 times of:
  All C(H) groups, All C(H,H) groups
 At 1.5 times of:
  All C(H,H,H) groups
2.a Secondary CH2 refined with riding coordinates:
 C77(H77A,H77B)
2.b Aromatic/amide H refined with riding coordinates:
 C55(H55), C61(H61), C6(H6), C53(H53), C52(H52), C59(H59), C30(H30), C50(H50),
 C17(H17), C15(H15), C32(H32), C14(H14), C49(H49), C47(H47), C44(H44), C12(H12),
  C46(H46), C21(H21), C11(H11), C8(H8), C9(H9), C70(H70), C23(H23), C68(H68)
2.c Idealised Me refined as rotating group:
 C65(H65A,H65B,H65C), C36(H36A,H36B,H36C), C34(H34A,H34B,H34C), C63(H63A,H63B,
 H63C), C25(H25A,H25B,H25C), C74(H74A,H74B,H74C), C64(H64A,H64B,H64C), C27(H27A,
 H27B,H27C), C72(H72A,H72B,H72C), C35(H35A,H35B,H35C), C73(H73A,H73B,H73C),
 C26(H26A,H26B,H26C)
;
_smtbx_masks_void_probe_radius 1.2
_smtbx_masks_void_truncation_radius 1.2
_olex2_submission_special_instructions 'No special instructions were received'

loop_
_space_group_symop_operation_xyz
'x, y, z'
'-x, -y, -z'

loop_
_atom_site_label
_atom_site_type_symbol
_atom_site_fract_x
_atom_site_fract_y
_atom_site_fract_z
_atom_site_U_iso_or_equiv
_atom_site_adp_type
_atom_site_occupancy
_atom_site_site_symmetry_order
_atom_site_calc_flag
_atom_site_refinement_flags_posn
_atom_site_refinement_flags_adp
_atom_site_refinement_flags_occupancy
_atom_site_disorder_assembly
_atom_site_disorder_group
Cl2 Cl 0.77633(6) 0.19464(6) 0.94870(3) 0.0556(2) Uani 1 1 d . . . . .
Cl1 Cl 0.65896(8) 0.07092(5) 1.00240(6) 0.0752(3) Uani 1 1 d . . . . .
N1 N 0.67183(13) 0.20632(11) 0.72451(8) 0.0177(3) Uani 1 1 d . . . . .
N5 N -0.01371(13) 0.66307(11) 0.86081(8) 0.0156(3) Uani 1 1 d . . . . .
N2 N 0.49941(13) 0.37101(11) 0.76729(8) 0.0179(3) Uani 1 1 d . . . . .
N6 N -0.10706(13) 0.66431(11) 0.72969(8) 0.0170(3) Uani 1 1 d . . . . .
N3 N 0.82224(14) -0.13185(12) 0.80906(9) 0.0257(4) Uani 1 1 d . . . . .
N4 N 0.09755(14) 0.47480(13) 0.75367(8) 0.0263(4) Uani 1 1 d . . . . .
N7 N 0.35668(15) 0.62483(14) 0.92498(10) 0.0321(4) Uani 1 1 d . . . . .
C62 C 0.04171(14) 0.86036(13) 0.90380(9) 0.0169(4) Uani 1 1 d . . . . .
C39 C -0.02680(15) 0.57560(12) 0.87650(9) 0.0155(4) Uani 1 1 d . . . . .
C40 C -0.12604(15) 0.55916(13) 0.86437(9) 0.0167(4) Uani 1 1 d . . . . .
C28 C 0.37681(14) 0.32056(13) 0.85707(10) 0.0173(4) Uani 1 1 d . . . . .
C29 C 0.42355(15) 0.33217(13) 0.91794(10) 0.0185(4) Uani 1 1 d . . . . .
C38 C 0.18940(16) 0.46144(14) 0.75110(9) 0.0202(4) Uani 1 1 d . . . . .
C54 C 0.05921(16) 0.50330(13) 0.90887(9) 0.0178(4) Uani 1 1 d . . . . .
C57 C 0.09298(15) 0.78572(13) 0.85999(9) 0.0163(4) Uani 1 1 d . . . . .
C33 C 0.31449(15) 0.26044(14) 0.85998(10) 0.0199(4) Uani 1 1 d . . . . .
C5 C 0.30412(15) 0.44549(13) 0.74392(9) 0.0182(4) Uani 1 1 d . . . . .
C55 C 0.15902(16) 0.51706(13) 0.92029(9) 0.0194(4) Uani 1 1 d . . . . .
H55 H 0.216319 0.466399 0.940698 0.023 Uiso 1 1 calc R U . . .
C42 C -0.20613(15) 0.67893(13) 0.76486(9) 0.0174(4) Uani 1 1 d . . . . .
C61 C 0.06901(15) 0.94311(13) 0.89831(9) 0.0180(4) Uani 1 1 d . . . . .
H61 H 0.034126 0.992899 0.928265 0.022 Uiso 1 1 calc R U . . .
C2 C 0.73343(15) 0.34468(14) 0.73164(9) 0.0193(4) Uani 1 1 d . . . . .
C6 C 0.33376(16) 0.50012(14) 0.69383(10) 0.0216(4) Uani 1 1 d . . . . .
H6 H 0.278570 0.543787 0.666962 0.026 Uiso 1 1 calc R U . . .
C1 C 0.74408(15) 0.24673(14) 0.74700(9) 0.0184(4) Uani 1 1 d . . . . .
C58 C 0.16982(15) 0.79764(14) 0.81041(10) 0.0197(4) Uani 1 1 d . . . . .
C53 C 0.04615(17) 0.41634(13) 0.93241(9) 0.0220(4) Uani 1 1 d . . . . .
H53 H 0.106279 0.365812 0.950295 0.026 Uiso 1 1 calc R U . . .
C60 C 0.14581(16) 0.95428(14) 0.85019(10) 0.0205(4) Uani 1 1 d . . . . .
C56 C 0.17491(15) 0.60109(14) 0.90274(9) 0.0186(4) Uani 1 1 d . . . . .
C52 C -0.05192(18) 0.40532(14) 0.92940(10) 0.0233(4) Uani 1 1 d . . . . .
H52 H -0.061449 0.348609 0.947932 0.028 Uiso 1 1 calc R U . . .
C41 C -0.21605(15) 0.62198(13) 0.82464(9) 0.0177(4) Uani 1 1 d . . . . .
C59 C 0.19394(16) 0.88122(14) 0.80586(10) 0.0219(4) Uani 1 1 d . . . . .
H59 H 0.244616 0.888660 0.771603 0.026 Uiso 1 1 calc R U . . .
C20 C 0.52178(15) 0.04036(13) 0.74583(10) 0.0212(4) Uani 1 1 d . . . . .
C37 C 0.80054(15) -0.05261(14) 0.79392(10) 0.0210(4) Uani 1 1 d . . . . .
C19 C 0.59285(15) 0.07256(13) 0.70349(10) 0.0193(4) Uani 1 1 d . . . . .
C75 C 0.27648(16) 0.61260(14) 0.91611(10) 0.0235(4) Uani 1 1 d . . . . .
C4 C 0.52827(16) 0.42547(13) 0.71572(10) 0.0195(4) Uani 1 1 d . . . . .
C51 C -0.14045(17) 0.47772(13) 0.89883(9) 0.0206(4) Uani 1 1 d . . . . .
C16 C 0.83471(15) 0.18591(14) 0.78219(10) 0.0217(4) Uani 1 1 d . . . . .
C65 C -0.03969(16) 0.85234(14) 0.95898(10) 0.0227(4) Uani 1 1 d . . . . .
H65A H -0.071061 0.804908 0.947139 0.034 Uiso 1 1 calc R U . . .
H65B H -0.097814 0.914177 0.963301 0.034 Uiso 1 1 calc R U . . .
H65C H -0.003023 0.832724 1.002287 0.034 Uiso 1 1 calc R U . . .
C18 C 0.77604(16) 0.04757(14) 0.77644(10) 0.0205(4) Uani 1 1 d . . . . .
C66 C 0.02039(17) 0.69120(15) 0.62599(10) 0.0238(4) Uani 1 1 d . . . . .
C7 C 0.44356(16) 0.49426(14) 0.68035(10) 0.0229(4) Uani 1 1 d . . . . .
C45 C -0.30045(16) 0.74561(14) 0.73624(10) 0.0223(4) Uani 1 1 d . . . . .
C30 C 0.40415(15) 0.28704(14) 0.97856(10) 0.0202(4) Uani 1 1 d . . . . .
H30 H 0.433473 0.297508 1.019210 0.024 Uiso 1 1 calc R U . . .
C3 C 0.63937(16) 0.41852(14) 0.70255(10) 0.0205(4) Uani 1 1 d . . . . .
C36 C 0.26639(17) 0.24006(15) 0.79720(11) 0.0255(4) Uani 1 1 d . . . . .
H36A H 0.186817 0.268455 0.800610 0.038 Uiso 1 1 calc R U . . .
H36B H 0.287435 0.171095 0.793410 0.038 Uiso 1 1 calc R U . . .
H36C H 0.293716 0.267410 0.756823 0.038 Uiso 1 1 calc R U . . .
C13 C 0.82746(16) 0.36919(15) 0.74067(10) 0.0234(4) Uani 1 1 d . . . . .
C34 C 0.49542(17) 0.39244(14) 0.92030(10) 0.0238(4) Uani 1 1 d . . . . .
H34A H 0.570637 0.354350 0.907626 0.036 Uiso 1 1 calc R U . . .
H34B H 0.492602 0.414367 0.966472 0.036 Uiso 1 1 calc R U . . .
H34C H 0.469446 0.447557 0.888339 0.036 Uiso 1 1 calc R U . . .
C50 C -0.24689(18) 0.47138(15) 0.90696(10) 0.0253(4) Uani 1 1 d . . . . .
H50 H -0.255878 0.415906 0.928314 0.030 Uiso 1 1 calc R U . . .
C31 C 0.34287(16) 0.22681(14) 0.98146(10) 0.0235(4) Uani 1 1 d . . . . .
C17 C 0.84754(16) 0.08834(14) 0.79656(10) 0.0233(4) Uani 1 1 d . . . . .
H17 H 0.908781 0.049734 0.821335 0.028 Uiso 1 1 calc R U . . .
C15 C 0.91765(16) 0.21995(16) 0.80007(11) 0.0274(5) Uani 1 1 d . . . . .
H15 H 0.974529 0.181144 0.828074 0.033 Uiso 1 1 calc R U . . .
C32 C 0.29936(16) 0.21437(14) 0.92171(10) 0.0223(4) Uani 1 1 d . . . . .
H32 H 0.257927 0.173287 0.922586 0.027 Uiso 1 1 calc R U . . .
C14 C 0.91633(17) 0.30709(16) 0.77757(11) 0.0280(5) Uani 1 1 d . . . . .
H14 H 0.975534 0.327029 0.786544 0.034 Uiso 1 1 calc R U . . .
C49 C -0.33459(18) 0.54329(15) 0.88463(11) 0.0271(5) Uani 1 1 d . . . . .
H49 H -0.405613 0.543399 0.897471 0.033 Uiso 1 1 calc R U . . .
C10 C 0.65584(17) 0.49698(15) 0.66520(11) 0.0254(4) Uani 1 1 d . . . . .
C47 C -0.41547(17) 0.68753(15) 0.81273(11) 0.0266(4) Uani 1 1 d . . . . .
H47 H -0.485915 0.688156 0.827647 0.032 Uiso 1 1 calc R U . . .
C63 C 0.22853(18) 0.71921(15) 0.76252(11) 0.0282(5) Uani 1 1 d . . . . .
H63A H 0.254084 0.746574 0.721464 0.042 Uiso 1 1 calc R U . . .
H63B H 0.178523 0.687591 0.749945 0.042 Uiso 1 1 calc R U . . .
H63C H 0.290979 0.672707 0.785167 0.042 Uiso 1 1 calc R U . . .
C48 C -0.32181(16) 0.61966(14) 0.84169(10) 0.0221(4) Uani 1 1 d . . . . .
C44 C -0.29263(17) 0.80182(15) 0.67661(10) 0.0265(4) Uani 1 1 d . . . . .
H44 H -0.356766 0.849401 0.660408 0.032 Uiso 1 1 calc R U . . .
C12 C 0.83592(18) 0.45470(15) 0.70851(11) 0.0282(5) Uani 1 1 d . . . . .
H12 H 0.897856 0.471709 0.715771 0.034 Uiso 1 1 calc R U . . .
C71 C 0.06510(17) 0.60882(15) 0.58786(10) 0.0249(4) Uani 1 1 d . . . . .
C24 C 0.58900(18) 0.06824(15) 0.63255(11) 0.0272(4) Uani 1 1 d . . . . .
C46 C -0.40484(17) 0.75179(16) 0.76366(11) 0.0273(4) Uani 1 1 d . . . . .
H46 H -0.467733 0.801114 0.747667 0.033 Uiso 1 1 calc R U . . .
C25 C 0.52498(17) 0.04063(16) 0.82229(11) 0.0265(4) Uani 1 1 d . . . . .
H25A H 0.589222 -0.011459 0.838261 0.040 Uiso 1 1 calc R U . . .
H25B H 0.459024 0.032074 0.842925 0.040 Uiso 1 1 calc R U . . .
H25C H 0.528779 0.101449 0.835324 0.040 Uiso 1 1 calc R U . . .
C74 C 0.01443(19) 0.53194(16) 0.59182(11) 0.0291(5) Uani 1 1 d . . . . .
H74A H 0.048731 0.485884 0.556943 0.044 Uiso 1 1 calc R U . . .
H74B H -0.063786 0.560672 0.584172 0.044 Uiso 1 1 calc R U . . .
H74C H 0.025510 0.499445 0.636929 0.044 Uiso 1 1 calc R U . . .
C64 C 0.17879(17) 1.04137(15) 0.84618(12) 0.0283(5) Uani 1 1 d . . . . .
H64A H 0.256997 1.022470 0.853636 0.042 Uiso 1 1 calc R U . . .
H64B H 0.137978 1.084915 0.881165 0.042 Uiso 1 1 calc R U . . .
H64C H 0.162854 1.073377 0.801124 0.042 Uiso 1 1 calc R U . . .
C43 C -0.19634(18) 0.78958(15) 0.64212(10) 0.0271(4) Uani 1 1 d . . . . .
C21 C 0.44682(17) 0.00764(15) 0.71714(12) 0.0279(5) Uani 1 1 d . . . . .
H21 H 0.397971 -0.012445 0.746282 0.033 Uiso 1 1 calc R U . . .
C67 C 0.07026(19) 0.76106(16) 0.61863(10) 0.0292(5) Uani 1 1 d . . . . .
C11 C 0.75738(18) 0.51138(16) 0.66812(11) 0.0287(5) Uani 1 1 d . . . . .
H11 H 0.769924 0.561610 0.641239 0.034 Uiso 1 1 calc R U . . .
N8 N -0.1977(2) 0.88708(18) 0.52950(11) 0.0592(7) Uani 1 1 d . . . . .
C8 C 0.46785(18) 0.56184(16) 0.63472(11) 0.0300(5) Uani 1 1 d . . . . .
H8 H 0.412298 0.604764 0.607698 0.036 Uiso 1 1 calc R U . . .
C9 C 0.56991(19) 0.56519(16) 0.62965(12) 0.0314(5) Uani 1 1 d . . . . .
H9 H 0.584094 0.613940 0.601886 0.038 Uiso 1 1 calc R U . . .
C70 C 0.15572(19) 0.59789(17) 0.54449(10) 0.0302(5) Uani 1 1 d . . . . .
H70 H 0.185244 0.541726 0.519635 0.036 Uiso 1 1 calc R U . . .
C22 C 0.4416(2) 0.00363(17) 0.64750(13) 0.0352(5) Uani 1 1 d . . . . .
C23 C 0.5140(2) 0.03349(18) 0.60601(12) 0.0377(6) Uani 1 1 d . . . . .
H23 H 0.512436 0.030130 0.558090 0.045 Uiso 1 1 calc R U . . .
C27 C 0.6653(2) 0.10068(19) 0.58536(11) 0.0372(6) Uani 1 1 d . . . . .
H27A H 0.667391 0.075742 0.540247 0.056 Uiso 1 1 calc R U . . .
H27B H 0.738604 0.076955 0.603533 0.056 Uiso 1 1 calc R U . . .
H27C H 0.639457 0.170377 0.581679 0.056 Uiso 1 1 calc R U . . .
C68 C 0.1610(2) 0.74776(18) 0.57452(11) 0.0350(5) Uani 1 1 d . . . . .
H68 H 0.194147 0.795196 0.570359 0.042 Uiso 1 1 calc R U . . .
C69 C 0.2040(2) 0.66752(18) 0.53678(11) 0.0353(5) Uani 1 1 d . . . . .
B3 B 0.08092(17) 0.68479(15) 0.87243(10) 0.0160(4) Uani 1 1 d . . . . .
C72 C 0.0249(2) 0.85240(17) 0.65648(12) 0.0375(6) Uani 1 1 d . . . . .
H72A H 0.082557 0.879218 0.660966 0.056 Uiso 1 1 calc R U . . .
H72B H -0.002383 0.838873 0.701813 0.056 Uiso 1 1 calc R U . . .
H72C H -0.034826 0.898171 0.631140 0.056 Uiso 1 1 calc R U . . .
C76 C -0.1972(2) 0.84479(17) 0.57977(12) 0.0383(6) Uani 1 1 d . . . . .
B2 B 0.39207(17) 0.37656(15) 0.78966(11) 0.0177(4) Uani 1 1 d . . . . .
B1 B 0.67856(17) 0.10933(15) 0.73493(11) 0.0181(4) Uani 1 1 d . . . . .
C35 C 0.3263(2) 0.17729(18) 1.04785(12) 0.0355(5) Uani 1 1 d . . . . .
H35A H 0.394375 0.155169 1.072467 0.053 Uiso 1 1 calc R U . . .
H35B H 0.305009 0.122715 1.038756 0.053 Uiso 1 1 calc R U . . .
H35C H 0.268924 0.221802 1.075499 0.053 Uiso 1 1 calc R U . . .
C77 C 0.6909(2) 0.17339(17) 1.01484(12) 0.0357(5) Uani 1 1 d . . . . .
H77A H 0.622727 0.229041 1.017432 0.043 Uiso 1 1 calc R U . . .
H77B H 0.727392 0.165693 1.058648 0.043 Uiso 1 1 calc R U . . .
B4 B -0.09109(19) 0.71315(16) 0.66787(11) 0.0221(5) Uani 1 1 d . . . . .
C73 C 0.2985(2) 0.6567(2) 0.48611(13) 0.0480(7) Uani 1 1 d . . . . .
H73A H 0.346596 0.589949 0.486632 0.072 Uiso 1 1 calc R U . . .
H73B H 0.339442 0.696635 0.498587 0.072 Uiso 1 1 calc R U . . .
H73C H 0.270540 0.676357 0.440393 0.072 Uiso 1 1 calc R U . . .
C26 C 0.3615(3) -0.0351(2) 0.61805(16) 0.0584(8) Uani 1 1 d . . . . .
H26A H 0.398049 -0.102537 0.609026 0.088 Uiso 1 1 calc R U . . .
H26B H 0.334376 0.000466 0.575483 0.088 Uiso 1 1 calc R U . . .
H26C H 0.300322 -0.028283 0.650622 0.088 Uiso 1 1 calc R U . . .
H5 H -0.0699(18) 0.7078(16) 0.8437(11) 0.017(5) Uiso 1 1 d . . . . .
H1 H 0.6167(19) 0.2461(16) 0.6986(11) 0.022(6) Uiso 1 1 d . . . . .
H6A H -0.049(2) 0.6178(18) 0.7465(12) 0.027(6) Uiso 1 1 d . . . . .
H2 H 0.554(2) 0.3347(17) 0.7924(12) 0.026(6) Uiso 1 1 d . . . . .

loop_
_atom_site_aniso_label
_atom_site_aniso_U_11
_atom_site_aniso_U_22
_atom_site_aniso_U_33
_atom_site_aniso_U_23
_atom_site_aniso_U_13
_atom_site_aniso_U_12
Cl2 0.0525(4) 0.0587(4) 0.0371(3) -0.0010(3) 0.0060(3) 0.0030(3)
Cl1 0.0753(6) 0.0355(4) 0.1175(8) -0.0019(4) -0.0424(5) -0.0173(4)
N1 0.0130(8) 0.0180(8) 0.0201(8) -0.0028(6) -0.0017(6) -0.0023(6)
N5 0.0156(8) 0.0124(7) 0.0172(7) -0.0002(6) -0.0003(6) -0.0031(6)
N2 0.0145(8) 0.0149(8) 0.0228(8) 0.0000(6) -0.0007(6) -0.0034(6)
N6 0.0172(8) 0.0154(8) 0.0175(8) -0.0009(6) -0.0004(6) -0.0045(7)
N3 0.0232(9) 0.0224(9) 0.0290(9) -0.0026(7) -0.0030(7) -0.0040(7)
N4 0.0184(9) 0.0361(10) 0.0211(8) -0.0049(7) -0.0004(7) -0.0045(8)
N7 0.0216(10) 0.0301(10) 0.0417(11) -0.0025(8) -0.0065(8) -0.0044(8)
C62 0.0122(9) 0.0175(9) 0.0197(9) -0.0002(7) -0.0026(7) -0.0034(7)
C39 0.0199(9) 0.0128(8) 0.0135(8) -0.0012(6) 0.0033(7) -0.0057(7)
C40 0.0207(9) 0.0136(9) 0.0156(8) -0.0032(7) 0.0042(7) -0.0057(7)
C28 0.0111(8) 0.0137(9) 0.0242(9) -0.0039(7) 0.0025(7) -0.0008(7)
C29 0.0122(9) 0.0135(9) 0.0274(10) -0.0009(7) -0.0003(7) -0.0014(7)
C38 0.0209(10) 0.0195(9) 0.0166(9) -0.0031(7) -0.0014(7) -0.0020(8)
C54 0.0217(10) 0.0140(9) 0.0142(8) -0.0029(7) 0.0034(7) -0.0020(7)
C57 0.0138(9) 0.0157(9) 0.0183(9) -0.0008(7) -0.0027(7) -0.0035(7)
C33 0.0140(9) 0.0185(9) 0.0254(10) -0.0041(7) 0.0023(7) -0.0034(7)
C5 0.0146(9) 0.0161(9) 0.0221(9) -0.0039(7) 0.0010(7) -0.0026(7)
C55 0.0202(10) 0.0168(9) 0.0156(9) -0.0018(7) -0.0012(7) 0.0009(7)
C42 0.0189(9) 0.0151(9) 0.0195(9) -0.0036(7) -0.0020(7) -0.0071(7)
C61 0.0168(9) 0.0152(9) 0.0215(9) -0.0029(7) -0.0042(7) -0.0039(7)
C2 0.0168(9) 0.0209(9) 0.0205(9) -0.0072(7) 0.0067(7) -0.0068(8)
C6 0.0204(10) 0.0164(9) 0.0240(10) -0.0016(7) -0.0028(8) -0.0007(8)
C1 0.0137(9) 0.0203(9) 0.0210(9) -0.0065(7) 0.0033(7) -0.0052(7)
C58 0.0177(9) 0.0194(9) 0.0211(9) -0.0009(7) 0.0004(7) -0.0056(8)
C53 0.0306(11) 0.0123(9) 0.0174(9) -0.0007(7) 0.0020(8) -0.0005(8)
C60 0.0190(10) 0.0167(9) 0.0266(10) 0.0026(7) -0.0062(8) -0.0071(8)
C56 0.0158(9) 0.0201(9) 0.0183(9) -0.0034(7) 0.0001(7) -0.0038(7)
C52 0.0379(12) 0.0129(9) 0.0180(9) 0.0005(7) 0.0046(8) -0.0084(8)
C41 0.0196(9) 0.0139(9) 0.0210(9) -0.0046(7) 0.0014(7) -0.0073(7)
C59 0.0177(10) 0.0236(10) 0.0243(10) 0.0008(8) 0.0023(8) -0.0077(8)
C20 0.0154(9) 0.0150(9) 0.0298(10) -0.0019(8) -0.0045(8) -0.0004(7)
C37 0.0147(9) 0.0239(10) 0.0216(9) -0.0035(8) -0.0026(7) -0.0025(8)
C19 0.0169(9) 0.0142(9) 0.0243(10) -0.0027(7) -0.0043(7) -0.0012(7)
C75 0.0189(10) 0.0204(10) 0.0265(10) -0.0033(8) -0.0016(8) -0.0003(8)
C4 0.0204(10) 0.0163(9) 0.0214(9) -0.0035(7) 0.0038(7) -0.0059(8)
C51 0.0294(11) 0.0174(9) 0.0171(9) -0.0027(7) 0.0046(8) -0.0110(8)
C16 0.0142(9) 0.0259(10) 0.0241(10) -0.0060(8) 0.0012(7) -0.0052(8)
C65 0.0219(10) 0.0183(9) 0.0279(10) -0.0063(8) 0.0057(8) -0.0068(8)
C18 0.0174(9) 0.0197(9) 0.0211(9) -0.0025(7) -0.0006(7) -0.0020(8)
C66 0.0297(11) 0.0247(10) 0.0154(9) 0.0048(8) 0.0004(8) -0.0084(9)
C7 0.0224(10) 0.0187(10) 0.0256(10) 0.0001(8) 0.0015(8) -0.0049(8)
C45 0.0234(10) 0.0207(10) 0.0227(10) -0.0023(8) -0.0040(8) -0.0067(8)
C30 0.0168(9) 0.0201(9) 0.0219(9) 0.0006(7) -0.0028(7) -0.0041(8)
C3 0.0195(10) 0.0207(10) 0.0226(9) -0.0045(8) 0.0046(7) -0.0087(8)
C36 0.0239(11) 0.0228(10) 0.0328(11) -0.0054(8) 0.0000(8) -0.0114(9)
C13 0.0194(10) 0.0260(10) 0.0264(10) -0.0115(8) 0.0064(8) -0.0095(8)
C34 0.0254(11) 0.0217(10) 0.0271(10) 0.0011(8) -0.0042(8) -0.0117(9)
C50 0.0342(12) 0.0215(10) 0.0257(10) -0.0035(8) 0.0069(9) -0.0174(9)
C31 0.0194(10) 0.0227(10) 0.0277(10) 0.0010(8) 0.0038(8) -0.0073(8)
C17 0.0161(9) 0.0243(10) 0.0242(10) -0.0013(8) -0.0039(8) 0.0001(8)
C15 0.0151(10) 0.0306(11) 0.0360(12) -0.0087(9) -0.0040(8) -0.0055(9)
C32 0.0171(10) 0.0203(10) 0.0321(11) -0.0013(8) 0.0038(8) -0.0104(8)
C14 0.0165(10) 0.0345(12) 0.0363(12) -0.0145(9) 0.0026(8) -0.0113(9)
C49 0.0271(11) 0.0297(11) 0.0314(11) -0.0071(9) 0.0086(9) -0.0189(9)
C10 0.0261(11) 0.0228(10) 0.0283(11) -0.0039(8) 0.0085(8) -0.0104(9)
C47 0.0162(10) 0.0288(11) 0.0367(12) -0.0062(9) 0.0003(8) -0.0097(9)
C63 0.0311(12) 0.0257(11) 0.0265(11) -0.0061(8) 0.0086(9) -0.0088(9)
C48 0.0220(10) 0.0205(10) 0.0262(10) -0.0060(8) 0.0024(8) -0.0103(8)
C44 0.0260(11) 0.0233(10) 0.0250(10) -0.0004(8) -0.0077(8) -0.0008(9)
C12 0.0253(11) 0.0286(11) 0.0376(12) -0.0124(9) 0.0112(9) -0.0181(9)
C71 0.0278(11) 0.0276(11) 0.0173(9) 0.0024(8) -0.0009(8) -0.0075(9)
C24 0.0311(12) 0.0245(11) 0.0257(10) -0.0011(8) -0.0066(9) -0.0085(9)
C46 0.0191(10) 0.0273(11) 0.0335(11) -0.0038(9) -0.0044(8) -0.0046(9)
C25 0.0226(11) 0.0277(11) 0.0291(11) -0.0031(9) 0.0031(8) -0.0085(9)
C74 0.0330(12) 0.0312(12) 0.0229(10) -0.0042(9) 0.0021(9) -0.0108(10)
C64 0.0229(11) 0.0197(10) 0.0442(13) 0.0013(9) -0.0015(9) -0.0101(9)
C43 0.0336(12) 0.0246(11) 0.0188(9) 0.0015(8) -0.0022(8) -0.0047(9)
C21 0.0193(10) 0.0239(11) 0.0406(12) -0.0014(9) -0.0055(9) -0.0069(8)
C67 0.0385(13) 0.0295(11) 0.0204(10) 0.0039(8) 0.0024(9) -0.0141(10)
C11 0.0304(12) 0.0265(11) 0.0336(11) -0.0058(9) 0.0102(9) -0.0162(9)
N8 0.0688(17) 0.0492(14) 0.0285(11) 0.0149(10) 0.0107(11) 0.0149(12)
C8 0.0299(12) 0.0243(11) 0.0329(11) 0.0058(9) 0.0001(9) -0.0067(9)
C9 0.0363(13) 0.0240(11) 0.0347(12) 0.0053(9) 0.0058(10) -0.0134(10)
C70 0.0340(12) 0.0352(12) 0.0192(10) -0.0033(9) 0.0057(9) -0.0095(10)
C22 0.0326(13) 0.0335(12) 0.0429(13) -0.0010(10) -0.0169(10) -0.0136(10)
C23 0.0509(15) 0.0403(14) 0.0271(11) 0.0006(10) -0.0156(11) -0.0206(12)
C27 0.0520(15) 0.0432(14) 0.0219(11) -0.0033(10) -0.0013(10) -0.0230(12)
C68 0.0446(14) 0.0389(13) 0.0273(11) 0.0037(10) 0.0049(10) -0.0236(11)
C69 0.0402(14) 0.0464(14) 0.0205(10) 0.0023(10) 0.0072(9) -0.0183(12)
B3 0.0157(10) 0.0157(10) 0.0146(9) -0.0030(7) 0.0018(8) -0.0029(8)
C72 0.0486(15) 0.0311(12) 0.0363(13) -0.0007(10) 0.0068(11) -0.0195(11)
C76 0.0415(14) 0.0321(12) 0.0253(11) 0.0042(9) 0.0019(10) 0.0063(11)
B2 0.0157(10) 0.0157(10) 0.0211(10) -0.0054(8) 0.0019(8) -0.0040(8)
B1 0.0148(10) 0.0184(10) 0.0179(10) -0.0046(8) 0.0021(8) -0.0014(8)
C35 0.0412(14) 0.0409(14) 0.0308(12) 0.0063(10) 0.0029(10) -0.0241(12)
C77 0.0341(13) 0.0283(12) 0.0397(13) -0.0015(10) -0.0089(10) -0.0033(10)
B4 0.0258(12) 0.0204(11) 0.0197(10) -0.0010(8) -0.0020(9) -0.0070(9)
C73 0.0494(16) 0.0663(19) 0.0315(13) -0.0021(12) 0.0168(12) -0.0264(15)
C26 0.0586(19) 0.071(2) 0.0606(18) -0.0041(16) -0.0276(15) -0.0378(17)

loop_
_atom_type_symbol
_atom_type_description
_atom_type_scat_dispersion_real
_atom_type_scat_dispersion_imag
_atom_type_scat_source
C C 0.0033 0.0016 'International Tables Vol C Tables 4.2.6.8 and 6.1.1.4'
H H 0.0000 0.0000 'International Tables Vol C Tables 4.2.6.8 and 6.1.1.4'
B B 0.0013 0.0007 'International Tables Vol C Tables 4.2.6.8 and 6.1.1.4'
Cl Cl 0.1484 0.1585 'International Tables Vol C Tables 4.2.6.8 and 6.1.1.4'
N N 0.0061 0.0033 'International Tables Vol C Tables 4.2.6.8 and 6.1.1.4'

loop_
_exptl_crystal_face_index_h
_exptl_crystal_face_index_k
_exptl_crystal_face_index_l
_exptl_crystal_face_perp_dist
-3.00 -3.00 -1.00 0.0240
-3.00 1.00 3.00 0.1670
-1.00 1.00 3.00 0.1390
-1.00 4.00 -5.00 0.1390
0.00 -1.00 0.00 0.1610
0.00 -3.00 1.00 0.1570
0.00 0.00 1.00 0.0190
0.00 0.00 -1.00 0.0170
1.00 -3.00 0.00 0.1870
1.00 1.00 5.00 0.0270
1.00 1.00 -5.00 0.0150
2.00 -3.00 0.00 0.1950

loop_
_geom_angle_atom_site_label_1
_geom_angle_atom_site_label_2
_geom_angle_atom_site_label_3
_geom_angle
_geom_angle_site_symmetry_1
_geom_angle_site_symmetry_3
_geom_angle_publ_flag
C1 N1 B1 126.56(17) . . ?
C1 N1 H1 115.5(14) . . ?
B1 N1 H1 117.8(14) . . ?
C39 N5 B3 125.31(16) . . ?
C39 N5 H5 116.0(14) . . ?
B3 N5 H5 118.7(14) . . ?
C4 N2 B2 127.29(17) . . ?
C4 N2 H2 115.1(15) . . ?
B2 N2 H2 117.0(15) . . ?
C42 N6 B4 125.79(17) . . ?
C42 N6 H6A 116.3(15) . . ?
B4 N6 H6A 117.8(15) . . ?
C57 C62 C65 121.58(16) . . ?
C61 C62 C57 119.85(17) . . ?
C61 C62 C65 118.52(16) . . ?
N5 C39 C40 122.27(16) . . ?
N5 C39 C54 117.85(17) . . ?
C54 C39 C40 119.78(16) . . ?
C39 C40 C41 125.90(16) . . ?
C51 C40 C39 116.40(17) . . ?
C51 C40 C41 117.52(17) . . ?
C29 C28 B2 120.10(16) . . ?
C33 C28 C29 118.11(17) . . ?
C33 C28 B2 121.76(17) . . ?
C28 C29 C34 122.67(17) . . ?
C30 C29 C28 119.91(17) . . ?
C30 C29 C34 117.41(17) . . ?
N4 C38 C5 176.9(2) . . ?
C39 C54 C55 120.91(17) . . ?
C39 C54 C53 120.34(18) . . ?
C53 C54 C55 118.73(17) . . ?
C62 C57 C58 118.39(17) . . ?
C62 C57 B3 121.57(16) . . ?
C58 C57 B3 119.31(16) . . ?
C28 C33 C36 121.76(18) . . ?
C32 C33 C28 120.11(18) . . ?
C32 C33 C36 118.07(17) . . ?
C38 C5 B2 125.12(17) . . ?
C6 C5 C38 115.43(17) . . ?
C6 C5 B2 119.38(17) . . ?
C54 C55 H55 119.0 . . ?
C56 C55 C54 121.93(17) . . ?
C56 C55 H55 119.0 . . ?
N6 C42 C41 122.09(17) . . ?
N6 C42 C45 117.78(17) . . ?
C45 C42 C41 119.82(17) . . ?
C62 C61 H61 119.1 . . ?
C60 C61 C62 121.76(17) . . ?
C60 C61 H61 119.1 . . ?
C1 C2 C3 126.34(17) . . ?
C13 C2 C1 116.31(18) . . ?
C13 C2 C3 117.13(18) . . ?
C5 C6 H6 118.6 . . ?
C5 C6 C7 122.80(18) . . ?
C7 C6 H6 118.6 . . ?
N1 C1 C2 122.79(17) . . ?
N1 C1 C16 117.09(17) . . ?
C16 C1 C2 119.98(17) . . ?
C57 C58 C63 120.67(17) . . ?
C59 C58 C57 120.19(17) . . ?
C59 C58 C63 119.13(17) . . ?
C54 C53 H53 119.9 . . ?
C52 C53 C54 120.10(18) . . ?
C52 C53 H53 119.9 . . ?
C61 C60 C59 118.01(17) . . ?
C61 C60 C64 121.83(18) . . ?
C59 C60 C64 120.15(18) . . ?
C55 C56 C75 120.19(18) . . ?
C55 C56 B3 119.31(17) . . ?
C75 C56 B3 120.41(17) . . ?
C53 C52 H52 119.7 . . ?
C53 C52 C51 120.54(18) . . ?
C51 C52 H52 119.7 . . ?
C42 C41 C40 125.79(17) . . ?
C48 C41 C40 117.51(17) . . ?
C48 C41 C42 116.35(17) . . ?
C58 C59 C60 121.75(18) . . ?
C58 C59 H59 119.1 . . ?
C60 C59 H59 119.1 . . ?
C19 C20 C25 120.96(17) . . ?
C21 C20 C19 119.86(19) . . ?
C21 C20 C25 119.17(19) . . ?
N3 C37 C18 178.0(2) . . ?
C20 C19 C24 118.85(18) . . ?
C20 C19 B1 120.64(17) . . ?
C24 C19 B1 120.48(18) . . ?
N7 C75 C56 177.3(2) . . ?
N2 C4 C7 117.54(17) . . ?
N2 C4 C3 121.48(18) . . ?
C7 C4 C3 120.75(18) . . ?
C40 C51 C50 119.86(18) . . ?
C52 C51 C40 121.10(18) . . ?
C52 C51 C50 118.90(18) . . ?
C1 C16 C17 120.65(18) . . ?
C1 C16 C15 120.02(19) . . ?
C15 C16 C17 119.22(18) . . ?
C62 C65 H65A 109.5 . . ?
C62 C65 H65B 109.5 . . ?
C62 C65 H65C 109.5 . . ?
H65A C65 H65B 109.5 . . ?
H65A C65 H65C 109.5 . . ?
H65B C65 H65C 109.5 . . ?
C37 C18 B1 124.56(17) . . ?
C17 C18 C37 117.01(17) . . ?
C17 C18 B1 118.39(18) . . ?
C71 C66 B4 122.03(19) . . ?
C67 C66 C71 118.02(19) . . ?
C67 C66 B4 119.41(19) . . ?
C4 C7 C6 120.11(18) . . ?
C4 C7 C8 119.52(19) . . ?
C8 C7 C6 120.22(19) . . ?
C42 C45 C44 120.75(19) . . ?
C42 C45 C46 119.93(18) . . ?
C46 C45 C44 119.12(19) . . ?
C29 C30 H30 119.0 . . ?
C29 C30 C31 122.01(18) . . ?
C31 C30 H30 119.0 . . ?
C4 C3 C2 124.99(17) . . ?
C10 C3 C2 118.55(17) . . ?
C10 C3 C4 115.95(18) . . ?
C33 C36 H36A 109.5 . . ?
C33 C36 H36B 109.5 . . ?
C33 C36 H36C 109.5 . . ?
H36A C36 H36B 109.5 . . ?
H36A C36 H36C 109.5 . . ?
H36B C36 H36C 109.5 . . ?
C2 C13 C12 119.82(19) . . ?
C14 C13 C2 120.89(19) . . ?
C14 C13 C12 119.16(19) . . ?
C29 C34 H34A 109.5 . . ?
C29 C34 H34B 109.5 . . ?
C29 C34 H34C 109.5 . . ?
H34A C34 H34B 109.5 . . ?
H34A C34 H34C 109.5 . . ?
H34B C34 H34C 109.5 . . ?
C51 C50 H50 119.7 . . ?
C49 C50 C51 120.64(18) . . ?
C49 C50 H50 119.7 . . ?
C30 C31 C35 120.27(19) . . ?
C32 C31 C30 117.72(18) . . ?
C32 C31 C35 122.01(19) . . ?
C16 C17 H17 118.4 . . ?
C18 C17 C16 123.25(18) . . ?
C18 C17 H17 118.4 . . ?
C16 C15 H15 119.8 . . ?
C14 C15 C16 120.4(2) . . ?
C14 C15 H15 119.8 . . ?
C33 C32 H32 119.0 . . ?
C31 C32 C33 122.09(18) . . ?
C31 C32 H32 119.0 . . ?
C13 C14 H14 119.7 . . ?
C15 C14 C13 120.63(19) . . ?
C15 C14 H14 119.7 . . ?
C50 C49 H49 119.7 . . ?
C50 C49 C48 120.65(19) . . ?
C48 C49 H49 119.7 . . ?
C11 C10 C3 119.5(2) . . ?
C9 C10 C3 120.92(19) . . ?
C9 C10 C11 119.36(19) . . ?
C48 C47 H47 119.9 . . ?
C46 C47 H47 119.9 . . ?
C46 C47 C48 120.17(19) . . ?
C58 C63 H63A 109.5 . . ?
C58 C63 H63B 109.5 . . ?
C58 C63 H63C 109.5 . . ?
H63A C63 H63B 109.5 . . ?
H63A C63 H63C 109.5 . . ?
H63B C63 H63C 109.5 . . ?
C41 C48 C49 119.95(19) . . ?
C47 C48 C41 121.18(18) . . ?
C47 C48 C49 118.68(18) . . ?
C45 C44 H44 118.9 . . ?
C43 C44 C45 122.12(19) . . ?
C43 C44 H44 118.9 . . ?
C13 C12 H12 119.5 . . ?
C11 C12 C13 120.98(19) . . ?
C11 C12 H12 119.5 . . ?
C66 C71 C74 121.02(18) . . ?
C70 C71 C66 120.4(2) . . ?
C70 C71 C74 118.56(19) . . ?
C19 C24 C27 120.46(19) . . ?
C23 C24 C19 119.4(2) . . ?
C23 C24 C27 120.1(2) . . ?
C45 C46 H46 119.8 . . ?
C47 C46 C45 120.4(2) . . ?
C47 C46 H46 119.8 . . ?
C20 C25 H25A 109.5 . . ?
C20 C25 H25B 109.5 . . ?
C20 C25 H25C 109.5 . . ?
H25A C25 H25B 109.5 . . ?
H25A C25 H25C 109.5 . . ?
H25B C25 H25C 109.5 . . ?
C71 C74 H74A 109.5 . . ?
C71 C74 H74B 109.5 . . ?
C71 C74 H74C 109.5 . . ?
H74A C74 H74B 109.5 . . ?
H74A C74 H74C 109.5 . . ?
H74B C74 H74C 109.5 . . ?
C60 C64 H64A 109.5 . . ?
C60 C64 H64B 109.5 . . ?
C60 C64 H64C 109.5 . . ?
H64A C64 H64B 109.5 . . ?
H64A C64 H64C 109.5 . . ?
H64B C64 H64C 109.5 . . ?
C44 C43 C76 118.4(2) . . ?
C44 C43 B4 119.75(19) . . ?
C76 C43 B4 121.8(2) . . ?
C20 C21 H21 119.1 . . ?
C22 C21 C20 121.9(2) . . ?
C22 C21 H21 119.1 . . ?
C66 C67 C72 120.9(2) . . ?
C68 C67 C66 120.0(2) . . ?
C68 C67 C72 119.1(2) . . ?
C10 C11 H11 119.6 . . ?
C12 C11 C10 120.8(2) . . ?
C12 C11 H11 119.6 . . ?
C7 C8 H8 119.9 . . ?
C9 C8 C7 120.1(2) . . ?
C9 C8 H8 119.9 . . ?
C10 C9 H9 119.6 . . ?
C8 C9 C10 120.8(2) . . ?
C8 C9 H9 119.6 . . ?
C71 C70 H70 119.3 . . ?
C69 C70 C71 121.4(2) . . ?
C69 C70 H70 119.3 . . ?
C21 C22 C23 117.9(2) . . ?
C21 C22 C26 120.5(2) . . ?
C23 C22 C26 121.6(2) . . ?
C24 C23 H23 119.0 . . ?
C22 C23 C24 122.1(2) . . ?
C22 C23 H23 119.0 . . ?
C24 C27 H27A 109.5 . . ?
C24 C27 H27B 109.5 . . ?
C24 C27 H27C 109.5 . . ?
H27A C27 H27B 109.5 . . ?
H27A C27 H27C 109.5 . . ?
H27B C27 H27C 109.5 . . ?
C67 C68 H68 119.1 . . ?
C69 C68 C67 121.9(2) . . ?
C69 C68 H68 119.1 . . ?
C70 C69 C73 120.4(2) . . ?
C68 C69 C70 118.3(2) . . ?
C68 C69 C73 121.2(2) . . ?
N5 B3 C57 125.51(17) . . ?
N5 B3 C56 114.44(17) . . ?
C56 B3 C57 119.99(16) . . ?
C67 C72 H72A 109.5 . . ?
C67 C72 H72B 109.5 . . ?
C67 C72 H72C 109.5 . . ?
H72A C72 H72B 109.5 . . ?
H72A C72 H72C 109.5 . . ?
H72B C72 H72C 109.5 . . ?
N8 C76 C43 178.6(3) . . ?
N2 B2 C28 118.83(17) . . ?
N2 B2 C5 112.30(17) . . ?
C5 B2 C28 128.73(17) . . ?
N1 B1 C19 120.83(17) . . ?
N1 B1 C18 113.98(17) . . ?
C18 B1 C19 125.18(18) . . ?
C31 C35 H35A 109.5 . . ?
C31 C35 H35B 109.5 . . ?
C31 C35 H35C 109.5 . . ?
H35A C35 H35B 109.5 . . ?
H35A C35 H35C 109.5 . . ?
H35B C35 H35C 109.5 . . ?
Cl2 C77 Cl1 111.77(14) . . ?
Cl2 C77 H77A 109.3 . . ?
Cl2 C77 H77B 109.3 . . ?
Cl1 C77 H77A 109.3 . . ?
Cl1 C77 H77B 109.3 . . ?
H77A C77 H77B 107.9 . . ?
N6 B4 C66 125.23(19) . . ?
N6 B4 C43 113.56(19) . . ?
C43 B4 C66 121.16(18) . . ?
C69 C73 H73A 109.5 . . ?
C69 C73 H73B 109.5 . . ?
C69 C73 H73C 109.5 . . ?
H73A C73 H73B 109.5 . . ?
H73A C73 H73C 109.5 . . ?
H73B C73 H73C 109.5 . . ?
C22 C26 H26A 109.5 . . ?
C22 C26 H26B 109.5 . . ?
C22 C26 H26C 109.5 . . ?
H26A C26 H26B 109.5 . . ?
H26A C26 H26C 109.5 . . ?
H26B C26 H26C 109.5 . . ?

loop_
_geom_bond_atom_site_label_1
_geom_bond_atom_site_label_2
_geom_bond_distance
_geom_bond_site_symmetry_2
_geom_bond_publ_flag
Cl2 C77 1.758(3) . ?
Cl1 C77 1.759(3) . ?
N1 C1 1.389(2) . ?
N1 B1 1.429(3) . ?
N1 H1 0.92(2) . ?
N5 C39 1.395(2) . ?
N5 B3 1.418(3) . ?
N5 H5 0.87(2) . ?
N2 C4 1.383(2) . ?
N2 B2 1.426(3) . ?
N2 H2 0.89(2) . ?
N6 C42 1.392(2) . ?
N6 B4 1.426(3) . ?
N6 H6A 0.90(2) . ?
N3 C37 1.146(3) . ?
N4 C38 1.147(3) . ?
N7 C75 1.150(3) . ?
C62 C57 1.408(3) . ?
C62 C61 1.402(3) . ?
C62 C65 1.510(3) . ?
C39 C40 1.438(3) . ?
C39 C54 1.414(3) . ?
C40 C41 1.459(3) . ?
C40 C51 1.426(3) . ?
C28 C29 1.421(3) . ?
C28 C33 1.406(3) . ?
C28 B2 1.569(3) . ?
C29 C30 1.392(3) . ?
C29 C34 1.517(3) . ?
C38 C5 1.437(3) . ?
C54 C55 1.422(3) . ?
C54 C53 1.420(3) . ?
C57 C58 1.413(3) . ?
C57 B3 1.578(3) . ?
C33 C36 1.510(3) . ?
C33 C32 1.401(3) . ?
C5 C6 1.370(3) . ?
C5 B2 1.543(3) . ?
C55 H55 0.9500 . ?
C55 C56 1.368(3) . ?
C42 C41 1.439(3) . ?
C42 C45 1.412(3) . ?
C61 H61 0.9500 . ?
C61 C60 1.390(3) . ?
C2 C1 1.441(3) . ?
C2 C3 1.458(3) . ?
C2 C13 1.423(3) . ?
C6 H6 0.9500 . ?
C6 C7 1.421(3) . ?
C1 C16 1.408(3) . ?
C58 C59 1.391(3) . ?
C58 C63 1.515(3) . ?
C53 H53 0.9500 . ?
C53 C52 1.355(3) . ?
C60 C59 1.392(3) . ?
C60 C64 1.507(3) . ?
C56 C75 1.438(3) . ?
C56 B3 1.538(3) . ?
C52 H52 0.9500 . ?
C52 C51 1.417(3) . ?
C41 C48 1.419(3) . ?
C59 H59 0.9500 . ?
C20 C19 1.405(3) . ?
C20 C25 1.509(3) . ?
C20 C21 1.396(3) . ?
C37 C18 1.447(3) . ?
C19 C24 1.407(3) . ?
C19 B1 1.577(3) . ?
C4 C7 1.408(3) . ?
C4 C3 1.433(3) . ?
C51 C50 1.429(3) . ?
C16 C17 1.426(3) . ?
C16 C15 1.417(3) . ?
C65 H65A 0.9800 . ?
C65 H65B 0.9800 . ?
C65 H65C 0.9800 . ?
C18 C17 1.368(3) . ?
C18 B1 1.535(3) . ?
C66 C71 1.413(3) . ?
C66 C67 1.410(3) . ?
C66 B4 1.579(3) . ?
C7 C8 1.421(3) . ?
C45 C44 1.424(3) . ?
C45 C46 1.417(3) . ?
C30 H30 0.9500 . ?
C30 C31 1.397(3) . ?
C3 C10 1.423(3) . ?
C36 H36A 0.9800 . ?
C36 H36B 0.9800 . ?
C36 H36C 0.9800 . ?
C13 C14 1.417(3) . ?
C13 C12 1.432(3) . ?
C34 H34A 0.9800 . ?
C34 H34B 0.9800 . ?
C34 H34C 0.9800 . ?
C50 H50 0.9500 . ?
C50 C49 1.347(3) . ?
C31 C32 1.384(3) . ?
C31 C35 1.507(3) . ?
C17 H17 0.9500 . ?
C15 H15 0.9500 . ?
C15 C14 1.348(3) . ?
C32 H32 0.9500 . ?
C14 H14 0.9500 . ?
C49 H49 0.9500 . ?
C49 C48 1.434(3) . ?
C10 C11 1.423(3) . ?
C10 C9 1.415(3) . ?
C47 H47 0.9500 . ?
C47 C48 1.416(3) . ?
C47 C46 1.359(3) . ?
C63 H63A 0.9800 . ?
C63 H63B 0.9800 . ?
C63 H63C 0.9800 . ?
C44 H44 0.9500 . ?
C44 C43 1.360(3) . ?
C12 H12 0.9500 . ?
C12 C11 1.347(3) . ?
C71 C74 1.512(3) . ?
C71 C70 1.392(3) . ?
C24 C23 1.396(3) . ?
C24 C27 1.510(3) . ?
C46 H46 0.9500 . ?
C25 H25A 0.9800 . ?
C25 H25B 0.9800 . ?
C25 H25C 0.9800 . ?
C74 H74A 0.9800 . ?
C74 H74B 0.9800 . ?
C74 H74C 0.9800 . ?
C64 H64A 0.9800 . ?
C64 H64B 0.9800 . ?
C64 H64C 0.9800 . ?
C43 C76 1.437(3) . ?
C43 B4 1.543(3) . ?
C21 H21 0.9500 . ?
C21 C22 1.383(3) . ?
C67 C68 1.398(3) . ?
C67 C72 1.516(3) . ?
C11 H11 0.9500 . ?
N8 C76 1.142(3) . ?
C8 H8 0.9500 . ?
C8 C9 1.352(3) . ?
C9 H9 0.9500 . ?
C70 H70 0.9500 . ?
C70 C69 1.392(3) . ?
C22 C23 1.391(4) . ?
C22 C26 1.517(3) . ?
C23 H23 0.9500 . ?
C27 H27A 0.9800 . ?
C27 H27B 0.9800 . ?
C27 H27C 0.9800 . ?
C68 H68 0.9500 . ?
C68 C69 1.382(3) . ?
C69 C73 1.518(3) . ?
C72 H72A 0.9800 . ?
C72 H72B 0.9800 . ?
C72 H72C 0.9800 . ?
C35 H35A 0.9800 . ?
C35 H35B 0.9800 . ?
C35 H35C 0.9800 . ?
C77 H77A 0.9900 . ?
C77 H77B 0.9900 . ?
C73 H73A 0.9800 . ?
C73 H73B 0.9800 . ?
C73 H73C 0.9800 . ?
C26 H26A 0.9800 . ?
C26 H26B 0.9800 . ?
C26 H26C 0.9800 . ?

loop_
_geom_torsion_atom_site_label_1
_geom_torsion_atom_site_label_2
_geom_torsion_atom_site_label_3
_geom_torsion_atom_site_label_4
_geom_torsion
_geom_torsion_site_symmetry_1
_geom_torsion_site_symmetry_2
_geom_torsion_site_symmetry_3
_geom_torsion_site_symmetry_4
_geom_torsion_publ_flag
N1 C1 C16 C17 -3.0(3) . . . . ?
N1 C1 C16 C15 173.18(17) . . . . ?
N5 C39 C40 C41 11.5(3) . . . . ?
N5 C39 C40 C51 -163.39(16) . . . . ?
N5 C39 C54 C55 -4.7(2) . . . . ?
N5 C39 C54 C53 173.45(16) . . . . ?
N2 C4 C7 C6 -5.6(3) . . . . ?
N2 C4 C7 C8 170.00(18) . . . . ?
N2 C4 C3 C2 11.6(3) . . . . ?
N2 C4 C3 C10 -160.05(18) . . . . ?
N6 C42 C41 C40 14.5(3) . . . . ?
N6 C42 C41 C48 -158.50(17) . . . . ?
N6 C42 C45 C44 -5.4(3) . . . . ?
N6 C42 C45 C46 169.54(17) . . . . ?
C62 C57 C58 C59 0.4(3) . . . . ?
C62 C57 C58 C63 179.21(18) . . . . ?
C62 C57 B3 N5 73.5(2) . . . . ?
C62 C57 B3 C56 -103.4(2) . . . . ?
C62 C61 C60 C59 1.4(3) . . . . ?
C62 C61 C60 C64 -177.33(18) . . . . ?
C39 N5 B3 C57 -175.06(16) . . . . ?
C39 N5 B3 C56 2.0(3) . . . . ?
C39 C40 C41 C42 34.8(3) . . . . ?
C39 C40 C41 C48 -152.33(18) . . . . ?
C39 C40 C51 C52 -14.9(3) . . . . ?
C39 C40 C51 C50 160.84(17) . . . . ?
C39 C54 C55 C56 2.2(3) . . . . ?
C39 C54 C53 C52 -5.8(3) . . . . ?
C40 C39 C54 C55 178.78(16) . . . . ?
C40 C39 C54 C53 -3.1(3) . . . . ?
C40 C41 C48 C49 -14.4(3) . . . . ?
C40 C41 C48 C47 170.71(17) . . . . ?
C40 C51 C50 C49 -2.5(3) . . . . ?
C28 C29 C30 C31 2.5(3) . . . . ?
C28 C33 C32 C31 0.9(3) . . . . ?
C29 C28 C33 C36 -176.93(17) . . . . ?
C29 C28 C33 C32 0.4(3) . . . . ?
C29 C28 B2 N2 52.3(2) . . . . ?
C29 C28 B2 C5 -123.0(2) . . . . ?
C29 C30 C31 C32 -1.3(3) . . . . ?
C29 C30 C31 C35 178.36(19) . . . . ?
C38 C5 C6 C7 179.26(18) . . . . ?
C38 C5 B2 N2 175.96(17) . . . . ?
C38 C5 B2 C28 -8.5(3) . . . . ?
C54 C39 C40 C41 -172.21(17) . . . . ?
C54 C39 C40 C51 12.9(2) . . . . ?
C54 C55 C56 C75 179.04(17) . . . . ?
C54 C55 C56 B3 2.5(3) . . . . ?
C54 C53 C52 C51 4.1(3) . . . . ?
C57 C62 C61 C60 0.3(3) . . . . ?
C57 C58 C59 C60 1.4(3) . . . . ?
C33 C28 C29 C30 -2.0(3) . . . . ?
C33 C28 C29 C34 177.82(17) . . . . ?
C33 C28 B2 N2 -129.74(19) . . . . ?
C33 C28 B2 C5 55.0(3) . . . . ?
C5 C6 C7 C4 4.7(3) . . . . ?
C5 C6 C7 C8 -170.9(2) . . . . ?
C55 C54 C53 C52 172.39(17) . . . . ?
C55 C56 B3 N5 -4.5(3) . . . . ?
C55 C56 B3 C57 172.76(17) . . . . ?
C42 N6 B4 C66 -175.77(18) . . . . ?
C42 N6 B4 C43 1.7(3) . . . . ?
C42 C41 C48 C49 159.22(18) . . . . ?
C42 C41 C48 C47 -15.7(3) . . . . ?
C42 C45 C44 C43 4.6(3) . . . . ?
C42 C45 C46 C47 -6.8(3) . . . . ?
C61 C62 C57 C58 -1.2(3) . . . . ?
C61 C62 C57 B3 168.96(17) . . . . ?
C61 C60 C59 C58 -2.3(3) . . . . ?
C2 C1 C16 C17 -178.73(17) . . . . ?
C2 C1 C16 C15 -2.6(3) . . . . ?
C2 C3 C10 C11 -12.1(3) . . . . ?
C2 C3 C10 C9 173.05(19) . . . . ?
C2 C13 C14 C15 5.6(3) . . . . ?
C2 C13 C12 C11 -1.8(3) . . . . ?
C6 C5 B2 N2 -7.1(3) . . . . ?
C6 C5 B2 C28 168.47(18) . . . . ?
C6 C7 C8 C9 170.0(2) . . . . ?
C1 N1 B1 C19 -177.32(17) . . . . ?
C1 N1 B1 C18 1.1(3) . . . . ?
C1 C2 C3 C4 34.3(3) . . . . ?
C1 C2 C3 C10 -154.24(19) . . . . ?
C1 C2 C13 C14 -14.4(3) . . . . ?
C1 C2 C13 C12 161.51(18) . . . . ?
C1 C16 C17 C18 1.4(3) . . . . ?
C1 C16 C15 C14 -6.9(3) . . . . ?
C58 C57 B3 N5 -116.4(2) . . . . ?
C58 C57 B3 C56 66.7(2) . . . . ?
C53 C54 C55 C56 -175.98(17) . . . . ?
C53 C52 C51 C40 6.6(3) . . . . ?
C53 C52 C51 C50 -169.18(18) . . . . ?
C52 C51 C50 C49 173.27(19) . . . . ?
C41 C40 C51 C52 169.86(17) . . . . ?
C41 C40 C51 C50 -14.5(3) . . . . ?
C41 C42 C45 C44 -179.19(18) . . . . ?
C41 C42 C45 C46 -4.2(3) . . . . ?
C20 C19 C24 C23 0.9(3) . . . . ?
C20 C19 C24 C27 -179.0(2) . . . . ?
C20 C19 B1 N1 -115.3(2) . . . . ?
C20 C19 B1 C18 66.5(3) . . . . ?
C20 C21 C22 C23 0.0(3) . . . . ?
C20 C21 C22 C26 178.1(2) . . . . ?
C37 C18 C17 C16 179.17(18) . . . . ?
C37 C18 B1 N1 179.88(17) . . . . ?
C37 C18 B1 C19 -1.8(3) . . . . ?
C19 C20 C21 C22 1.6(3) . . . . ?
C19 C24 C23 C22 0.7(4) . . . . ?
C75 C56 B3 N5 179.00(17) . . . . ?
C75 C56 B3 C57 -3.7(3) . . . . ?
C4 N2 B2 C28 -169.56(17) . . . . ?
C4 N2 B2 C5 6.5(3) . . . . ?
C4 C7 C8 C9 -5.6(3) . . . . ?
C4 C3 C10 C11 160.08(18) . . . . ?
C4 C3 C10 C9 -14.8(3) . . . . ?
C51 C40 C41 C42 -150.44(18) . . . . ?
C51 C40 C41 C48 22.5(2) . . . . ?
C51 C50 C49 C48 11.3(3) . . . . ?
C16 C15 C14 C13 5.4(3) . . . . ?
C65 C62 C57 C58 -178.80(17) . . . . ?
C65 C62 C57 B3 -8.6(3) . . . . ?
C65 C62 C61 C60 177.94(17) . . . . ?
C66 C71 C70 C69 -0.7(3) . . . . ?
C66 C67 C68 C69 0.5(4) . . . . ?
C7 C4 C3 C2 -174.09(18) . . . . ?
C7 C4 C3 C10 14.3(3) . . . . ?
C7 C8 C9 C10 5.2(3) . . . . ?
C45 C42 C41 C40 -172.05(17) . . . . ?
C45 C42 C41 C48 15.0(3) . . . . ?
C45 C44 C43 C76 175.6(2) . . . . ?
C45 C44 C43 B4 -0.4(3) . . . . ?
C30 C31 C32 C33 -0.5(3) . . . . ?
C3 C2 C1 N1 11.8(3) . . . . ?
C3 C2 C1 C16 -172.74(18) . . . . ?
C3 C2 C13 C14 170.59(18) . . . . ?
C3 C2 C13 C12 -13.5(3) . . . . ?
C3 C4 C7 C6 179.82(18) . . . . ?
C3 C4 C7 C8 -4.5(3) . . . . ?
C3 C10 C11 C12 -3.5(3) . . . . ?
C3 C10 C9 C8 5.3(3) . . . . ?
C36 C33 C32 C31 178.31(19) . . . . ?
C13 C2 C1 N1 -162.72(17) . . . . ?
C13 C2 C1 C16 12.8(3) . . . . ?
C13 C2 C3 C4 -151.24(18) . . . . ?
C13 C2 C3 C10 20.2(3) . . . . ?
C13 C12 C11 C10 10.7(3) . . . . ?
C34 C29 C30 C31 -177.32(18) . . . . ?
C50 C49 C48 C41 -2.6(3) . . . . ?
C50 C49 C48 C47 172.43(19) . . . . ?
C17 C16 C15 C14 169.32(19) . . . . ?
C17 C18 B1 N1 -2.6(3) . . . . ?
C17 C18 B1 C19 175.71(18) . . . . ?
C15 C16 C17 C18 -174.73(19) . . . . ?
C14 C13 C12 C11 174.2(2) . . . . ?
C63 C58 C59 C60 -177.46(19) . . . . ?
C48 C47 C46 C45 6.3(3) . . . . ?
C44 C45 C46 C47 168.3(2) . . . . ?
C44 C43 B4 N6 -2.6(3) . . . . ?
C44 C43 B4 C66 175.0(2) . . . . ?
C12 C13 C14 C15 -170.37(19) . . . . ?
C71 C66 C67 C68 0.1(3) . . . . ?
C71 C66 C67 C72 178.3(2) . . . . ?
C71 C66 B4 N6 72.8(3) . . . . ?
C71 C66 B4 C43 -104.5(2) . . . . ?
C71 C70 C69 C68 1.3(3) . . . . ?
C71 C70 C69 C73 -176.4(2) . . . . ?
C24 C19 B1 N1 67.0(3) . . . . ?
C24 C19 B1 C18 -111.2(2) . . . . ?
C46 C45 C44 C43 -170.4(2) . . . . ?
C46 C47 C48 C41 5.3(3) . . . . ?
C46 C47 C48 C49 -169.66(19) . . . . ?
C25 C20 C19 C24 178.11(18) . . . . ?
C25 C20 C19 B1 0.4(3) . . . . ?
C25 C20 C21 C22 -178.5(2) . . . . ?
C74 C71 C70 C69 177.8(2) . . . . ?
C64 C60 C59 C58 176.53(19) . . . . ?
C21 C20 C19 C24 -2.0(3) . . . . ?
C21 C20 C19 B1 -179.69(18) . . . . ?
C21 C22 C23 C24 -1.1(4) . . . . ?
C67 C66 C71 C74 -178.53(19) . . . . ?
C67 C66 C71 C70 0.0(3) . . . . ?
C67 C66 B4 N6 -115.9(2) . . . . ?
C67 C66 B4 C43 66.9(3) . . . . ?
C67 C68 C69 C70 -1.2(4) . . . . ?
C67 C68 C69 C73 176.5(2) . . . . ?
C11 C10 C9 C8 -169.5(2) . . . . ?
C9 C10 C11 C12 171.4(2) . . . . ?
C27 C24 C23 C22 -179.4(2) . . . . ?
B3 N5 C39 C40 178.86(17) . . . . ?
B3 N5 C39 C54 2.5(3) . . . . ?
B3 C57 C58 C59 -169.98(17) . . . . ?
B3 C57 C58 C63 8.8(3) . . . . ?
C72 C67 C68 C69 -177.7(2) . . . . ?
C76 C43 B4 N6 -178.5(2) . . . . ?
C76 C43 B4 C66 -0.9(3) . . . . ?
B2 N2 C4 C7 -0.4(3) . . . . ?
B2 N2 C4 C3 174.15(18) . . . . ?
B2 C28 C29 C30 175.98(17) . . . . ?
B2 C28 C29 C34 -4.2(3) . . . . ?
B2 C28 C33 C36 5.1(3) . . . . ?
B2 C28 C33 C32 -177.62(17) . . . . ?
B2 C5 C6 C7 2.0(3) . . . . ?
B1 N1 C1 C2 177.30(18) . . . . ?
B1 N1 C1 C16 1.7(3) . . . . ?
B1 C19 C24 C23 178.6(2) . . . . ?
B1 C19 C24 C27 -1.3(3) . . . . ?
B1 C18 C17 C16 1.4(3) . . . . ?
C35 C31 C32 C33 179.9(2) . . . . ?
B4 N6 C42 C41 175.82(18) . . . . ?
B4 N6 C42 C45 2.2(3) . . . . ?
B4 C66 C71 C74 -7.0(3) . . . . ?
B4 C66 C71 C70 171.49(19) . . . . ?
B4 C66 C67 C68 -171.6(2) . . . . ?
B4 C66 C67 C72 6.6(3) . . . . ?
C26 C22 C23 C24 -179.2(3) . . . . ?

loop_
_smtbx_masks_void_nr
_smtbx_masks_void_average_x
_smtbx_masks_void_average_y
_smtbx_masks_void_average_z
_smtbx_masks_void_volume
_smtbx_masks_void_count_electrons
_smtbx_masks_void_content
1 0.000 0.000 0.500 584.5 205.9 ?
2 0.423 0.878 0.853 11.2 0.0 ?
3 0.577 0.122 0.147 11.2 0.0 ?
